data_4337585
loop_
_publ_author_name
'Brahma, Sanfaori'
'Ikbal, Sk Asif'
'Rath, Sankar Prasad'

_publ_section_title
;
 Synthesis, structure, and properties of a series of chiral
 tweezer-diamine complexes consisting of an achiral zinc(II) bisporphyrin
 host and chiral diamine guest: induction and rationalization of
 supramolecular chirality.
;
_journal_issue 1
_journal_name_full 'Inorganic chemistry'
_journal_page_first 49
_journal_page_last 62
_journal_paper_doi 10.1021/ic401091r
_journal_volume 53
_journal_year 2014
_chemical_formula_sum 'C173 H189 Cl10 N20 O2 Zn4'
_chemical_formula_weight 3196.42
_chemical_name_common Zn2DPO.PEDA
_chemical_name_systematic
; 
 ? 
;
_space_group_IT_number 5
_symmetry_cell_setting monoclinic
_symmetry_space_group_name_Hall 'C 2y'
_symmetry_space_group_name_H-M 'C 1 2 1'
_atom_sites_solution_hydrogens geom
_atom_sites_solution_primary direct
_atom_sites_solution_secondary difmap
_audit_creation_method SHELXL-97
_cell_angle_alpha 90.00
_cell_angle_beta 121.501(2)
_cell_angle_gamma 90.00
_cell_formula_units_Z 2
_cell_length_a 26.6269(16)
_cell_length_b 13.4266(7)
_cell_length_c 24.8650(12)
_cell_measurement_reflns_used 999
_cell_measurement_temperature 100(2)
_cell_measurement_theta_max 27.8
_cell_measurement_theta_min 2.7
_cell_volume 7579.4(7)
_computing_cell_refinement 'Bruker SAINT'
_computing_data_collection 'Bruker APEX'
_computing_data_reduction 'Bruker SAINT'
_computing_molecular_graphics 'SHELXL 5.1, XP (Sheldrick, 1994)'
_computing_publication_material SHELXS-97
_computing_structure_refinement 'SHELXL-97 (Sheldrick, 2008)'
_computing_structure_solution 'SHELXS-97 (Sheldrick, 2008)'
_diffrn_ambient_temperature 100(2)
_diffrn_measured_fraction_theta_full 0.997
_diffrn_measured_fraction_theta_max 0.997
_diffrn_measurement_device_type 'Bruker SMART APEX'
_diffrn_measurement_method \w
_diffrn_radiation_monochromator graphite
_diffrn_radiation_source 'fine-focus sealed tube'
_diffrn_radiation_type MoK\a
_diffrn_radiation_wavelength 0.71073
_diffrn_reflns_av_R_equivalents 0.0309
_diffrn_reflns_av_sigmaI/netI 0.0593
_diffrn_reflns_limit_h_max 32
_diffrn_reflns_limit_h_min -32
_diffrn_reflns_limit_k_max 14
_diffrn_reflns_limit_k_min -16
_diffrn_reflns_limit_l_max 30
_diffrn_reflns_limit_l_min -26
_diffrn_reflns_number 27160
_diffrn_reflns_theta_full 25.00
_diffrn_reflns_theta_max 25.50
_diffrn_reflns_theta_min 2.22
_diffrn_standards_number 0
_exptl_absorpt_coefficient_mu 0.865
_exptl_absorpt_correction_T_max 0.9033
_exptl_absorpt_correction_T_min 0.8325
_exptl_absorpt_correction_type multi-scan
_exptl_absorpt_process_details 'SADABS 2.05 (Sheldrick, 2002)'
_exptl_crystal_colour 'dark red'
_exptl_crystal_density_diffrn 1.401
_exptl_crystal_density_method 'not measured'
_exptl_crystal_description block
_exptl_crystal_F_000 3346
_exptl_crystal_size_max 0.22
_exptl_crystal_size_mid 0.16
_exptl_crystal_size_min 0.12
_refine_diff_density_max 1.317
_refine_diff_density_min -0.852
_refine_diff_density_rms 0.092
_refine_ls_abs_structure_details 'Flack H D (1983), Acta Cryst. A39, 876-881'
_refine_ls_abs_structure_Flack 0.017(11)
_refine_ls_extinction_method none
_refine_ls_goodness_of_fit_ref 1.020
_refine_ls_hydrogen_treatment constr
_refine_ls_matrix_type full
_refine_ls_number_parameters 947
_refine_ls_number_reflns 13327
_refine_ls_number_restraints 1
_refine_ls_restrained_S_all 1.020
_refine_ls_R_factor_all 0.0660
_refine_ls_R_factor_gt 0.0564
_refine_ls_shift/su_max 0.002
_refine_ls_shift/su_mean 0.000
_refine_ls_structure_factor_coef Fsqd
_refine_ls_weighting_details 'calc w=1/[\s^2^(Fo^2^)+(0.0862P)^2^+21.8179P] where P=(Fo^2^+2Fc^2^)/3'
_refine_ls_weighting_scheme calc
_refine_ls_wR_factor_gt 0.1440
_refine_ls_wR_factor_ref 0.1509
_reflns_number_gt 11875
_reflns_number_total 13327
_reflns_threshold_expression >2sigma(I)
_cod_data_source_file ic401091r_si_003.cif
_cod_data_source_block 3julb
_cod_depositor_comments
;
The following automatic conversions were performed:
'__computing_data_collection' tag replaced with
'_computing_data_collection'.

Automatic conversion script
Id: cif_correct_tags 1440 2010-10-19 06:21:57Z saulius 

The following automatic conversions were performed:

'_symmetry_cell_setting' value 'Monoclinic' changed to 'monoclinic'
according to
/usr/data/users/saulius/automatic-downloads/current/ACS/lib/dictionaries/cif_core.dic
dictionary named 'cif_core.dic' version 2.4.2 from 2011-04-26.

Automatic conversion script
Id: cif_fix_values 2281 2013-09-26 08:29:07Z andrius 
;
_cod_original_sg_symbol_H-M 'C 2'
_cod_database_code 4337585

loop_
_symmetry_equiv_pos_as_xyz
'x, y, z'
'-x, y, -z'
'x+1/2, y+1/2, z'
'-x+1/2, y+1/2, -z'

loop_
_atom_site_label
_atom_site_type_symbol
_atom_site_fract_x
_atom_site_fract_y
_atom_site_fract_z
_atom_site_U_iso_or_equiv
_atom_site_adp_type
_atom_site_occupancy
_atom_site_symmetry_multiplicity
_atom_site_calc_flag
_atom_site_refinement_flags
Zn1 Zn -0.36449(2) -0.92086(4) -0.34000(2) 0.01697(13) Uani 1 1 d .
Zn1A Zn -0.07882(2) -0.78878(4) -0.18300(2) 0.02006(14) Uani 1 1 d .
O1 O -0.21264(14) -0.8655(3) -0.06796(14) 0.0226(8) Uani 1 1 d .
N1A N -0.09286(15) -0.9210(4) -0.15114(16) 0.0191(8) Uani 1 1 d .
N1 N -0.35366(15) -0.7933(3) -0.28972(16) 0.0156(7) Uani 1 1 d .
N2A N -0.04764(17) -0.8659(3) -0.23138(19) 0.0215(9) Uani 1 1 d .
N2 N -0.40601(16) -0.8389(3) -0.42300(17) 0.0178(9) Uani 1 1 d .
N3 N -0.39750(17) -1.0481(3) -0.39433(18) 0.0224(9) Uani 1 1 d .
N3A N -0.04382(18) -0.6617(3) -0.1968(2) 0.0244(9) Uani 1 1 d .
N4 N -0.34788(17) -1.0024(3) -0.26040(17) 0.0177(8) Uani 1 1 d .
N4A N -0.08341(19) -0.7187(4) -0.1118(2) 0.0270(10) Uani 1 1 d .
N5 N -0.27682(19) -0.9520(3) -0.3235(2) 0.0266(10) Uani 1 1 d .
H5A H -0.2673 -1.0146 -0.3060 0.032 Uiso 1 1 calc R
H5C H -0.2819 -0.9578 -0.3629 0.032 Uiso 1 1 calc R
N5A N -0.17083(19) -0.7403(4) -0.2551(2) 0.0304(10) Uani 1 1 d .
H5AA H -0.1816 -0.7004 -0.2328 0.036 Uiso 1 1 calc R
H5AC H -0.1658 -0.6978 -0.2810 0.036 Uiso 1 1 calc R
C1 C -0.32761(19) -0.7844(4) -0.2250(2) 0.0194(9) Uani 1 1 d .
C1A C -0.10992(19) -0.9349(4) -0.1084(2) 0.0209(10) Uani 1 1 d .
C2 C -0.3111(2) -0.6805(4) -0.2064(2) 0.0219(11) Uani 1 1 d .
C2A C -0.1310(2) -1.0382(4) -0.1138(2) 0.0215(10) Uani 1 1 d .
C3A C -0.1232(2) -1.0837(4) -0.1569(2) 0.0224(10) Uani 1 1 d .
C3 C -0.3290(2) -0.6284(4) -0.2607(2) 0.0218(10) Uani 1 1 d .
C4A C -0.0978(2) -1.0112(4) -0.1795(2) 0.0208(10) Uani 1 1 d .
C4 C -0.3565(2) -0.6996(4) -0.3117(2) 0.0161(10) Uani 1 1 d .
C5 C -0.3832(2) -0.6748(4) -0.3758(2) 0.0197(10) Uani 1 1 d .
H5B H -0.3853 -0.6057 -0.3851 0.024 Uiso 1 1 calc R
C5A C -0.0804(2) -1.0320(4) -0.2223(2) 0.0197(10) Uani 1 1 d .
H5AB H -0.0871 -1.0978 -0.2385 0.024 Uiso 1 1 calc R
C6A C -0.0540(2) -0.9658(4) -0.2437(2) 0.0179(10) Uani 1 1 d .
C6 C -0.4067(2) -0.7385(4) -0.4271(2) 0.0179(10) Uani 1 1 d .
C7A C -0.0302(2) -0.9933(4) -0.2822(2) 0.0205(10) Uani 1 1 d .
C7 C -0.4330(2) -0.7076(4) -0.4927(2) 0.0200(11) Uani 1 1 d .
C8 C -0.44696(18) -0.7918(4) -0.5267(2) 0.0200(10) Uani 1 1 d .
C8A C -0.0096(2) -0.9075(4) -0.2930(2) 0.0229(11) Uani 1 1 d .
C9A C -0.0210(2) -0.8279(4) -0.2616(2) 0.0210(11) Uani 1 1 d .
C9 C -0.4301(2) -0.8750(4) -0.4826(2) 0.0190(10) Uani 1 1 d .
C10 C -0.4352(2) -0.9748(4) -0.4982(2) 0.0211(11) Uani 1 1 d .
H10A H -0.4508 -0.9896 -0.5415 0.025 Uiso 1 1 calc R
C10A C -0.0099(2) -0.7269(4) -0.2637(2) 0.0224(11) Uani 1 1 d .
H10B H 0.0072 -0.7094 -0.2877 0.027 Uiso 1 1 calc R
C11A C -0.0208(2) -0.6505(4) -0.2351(2) 0.0251(11) Uani 1 1 d .
C11 C -0.4202(2) -1.0558(4) -0.4582(2) 0.0215(10) Uani 1 1 d .
C12 C -0.4258(2) -1.1588(4) -0.4765(2) 0.0259(11) Uani 1 1 d .
C12A C -0.0124(2) -0.5452(4) -0.2412(3) 0.0310(12) Uani 1 1 d .
C13 C -0.4068(2) -1.2143(4) -0.4234(2) 0.0236(11) Uani 1 1 d .
C13A C -0.0301(3) -0.4935(5) -0.2075(3) 0.0384(14) Uani 1 1 d .
C14 C -0.3891(2) -1.1432(4) -0.3716(2) 0.0244(11) Uani 1 1 d .
C14A C -0.0487(2) -0.5684(4) -0.1778(3) 0.0295(12) Uani 1 1 d .
C15 C -0.3699(2) -1.1672(4) -0.3099(2) 0.0208(10) Uani 1 1 d .
H15A H -0.3671 -1.2362 -0.3003 0.025 Uiso 1 1 calc R
C15A C -0.0644(3) -0.5487(5) -0.1348(3) 0.0376(14) Uani 1 1 d .
H15B H -0.0668 -0.4804 -0.1264 0.045 Uiso 1 1 calc R
C16 C -0.3541(2) -1.1016(4) -0.2600(2) 0.0216(11) Uani 1 1 d .
C16A C -0.0775(3) -0.6180(5) -0.1014(3) 0.0321(13) Uani 1 1 d .
C17 C -0.3433(2) -1.1334(4) -0.1980(2) 0.0242(11) Uani 1 1 d .
C17A C -0.0819(2) -0.5932(5) -0.0463(3) 0.0343(13) Uani 1 1 d .
C18 C -0.3315(2) -1.0493(4) -0.1632(2) 0.0250(11) Uani 1 1 d .
C18A C -0.0903(3) -0.6810(5) -0.0241(3) 0.0332(13) Uani 1 1 d .
C19 C -0.3336(2) -0.9657(4) -0.2030(2) 0.0202(10) Uani 1 1 d .
C19A C -0.0928(2) -0.7600(4) -0.0664(2) 0.0250(12) Uani 1 1 d .
C20 C -0.3227(2) -0.8642(4) -0.1854(2) 0.0172(10) Uani 1 1 d .
C20A C -0.1060(2) -0.8601(4) -0.0659(2) 0.0225(11) Uani 1 1 d .
C21 C -0.2758(3) -0.6336(4) -0.1426(2) 0.0308(12) Uani 1 1 d .
H21A H -0.2715 -0.5622 -0.1473 0.046 Uiso 1 1 calc R
H21B H -0.2368 -0.6647 -0.1193 0.046 Uiso 1 1 calc R
H21C H -0.2960 -0.6433 -0.1195 0.046 Uiso 1 1 calc R
C21A C -0.1601(2) -1.0863(5) -0.0822(3) 0.0303(12) Uani 1 1 d .
H21D H -0.1735 -1.1534 -0.0994 0.045 Uiso 1 1 calc R
H21E H -0.1940 -1.0461 -0.0899 0.045 Uiso 1 1 calc R
H21F H -0.1319 -1.0907 -0.0367 0.045 Uiso 1 1 calc R
C22 C -0.3186(2) -0.5200(4) -0.2662(2) 0.0287(12) Uani 1 1 d .
H22A H -0.3221 -0.4818 -0.2342 0.034 Uiso 1 1 calc R
H22B H -0.3492 -0.4954 -0.3084 0.034 Uiso 1 1 calc R
C22A C -0.1397(2) -1.1882(4) -0.1814(3) 0.0278(11) Uani 1 1 d .
H22C H -0.1366 -1.2316 -0.1476 0.033 Uiso 1 1 calc R
H22D H -0.1115 -1.2131 -0.1929 0.033 Uiso 1 1 calc R
C23A C -0.2024(3) -1.1947(5) -0.2391(3) 0.0419(15) Uani 1 1 d .
H23A H -0.2117 -1.2641 -0.2530 0.063 Uiso 1 1 calc R
H23B H -0.2052 -1.1540 -0.2734 0.063 Uiso 1 1 calc R
H23C H -0.2305 -1.1700 -0.2280 0.063 Uiso 1 1 calc R
C23 C -0.2578(3) -0.5019(5) -0.2566(3) 0.0462(16) Uani 1 1 d .
H23D H -0.2506 -0.4301 -0.2552 0.069 Uiso 1 1 calc R
H23E H -0.2562 -0.5316 -0.2916 0.069 Uiso 1 1 calc R
H23F H -0.2277 -0.5325 -0.2168 0.069 Uiso 1 1 calc R
C24 C -0.4401(2) -0.6034(4) -0.5160(2) 0.0239(11) Uani 1 1 d .
H24A H -0.4432 -0.5585 -0.4862 0.029 Uiso 1 1 calc R
H24B H -0.4773 -0.5982 -0.5574 0.029 Uiso 1 1 calc R
C24A C -0.0258(2) -1.0955(4) -0.3020(2) 0.0261(11) Uani 1 1 d .
H24C H -0.0242 -1.0917 -0.3409 0.031 Uiso 1 1 calc R
H24D H -0.0615 -1.1336 -0.3120 0.031 Uiso 1 1 calc R
C25A C 0.0283(3) -1.1503(5) -0.2516(3) 0.0357(14) Uani 1 1 d .
H25A H 0.0287 -1.2180 -0.2661 0.054 Uiso 1 1 calc R
H25B H 0.0272 -1.1536 -0.2128 0.054 Uiso 1 1 calc R
H25C H 0.0638 -1.1149 -0.2432 0.054 Uiso 1 1 calc R
C25 C -0.3893(2) -0.5687(5) -0.5229(3) 0.0346(13) Uani 1 1 d .
H25D H -0.3958 -0.4994 -0.5374 0.052 Uiso 1 1 calc R
H25E H -0.3871 -0.6109 -0.5538 0.052 Uiso 1 1 calc R
H25F H -0.3523 -0.5736 -0.4821 0.052 Uiso 1 1 calc R
C26A C 0.0208(2) -0.8961(4) -0.3294(2) 0.0288(12) Uani 1 1 d .
H26A H 0.0618 -0.9183 -0.3033 0.043 Uiso 1 1 calc R
H26B H 0.0200 -0.8259 -0.3407 0.043 Uiso 1 1 calc R
H26C H 0.0005 -0.9365 -0.3678 0.043 Uiso 1 1 calc R
C26 C -0.4764(2) -0.8030(4) -0.5975(2) 0.0244(11) Uani 1 1 d .
H26D H -0.5019 -0.7454 -0.6184 0.037 Uiso 1 1 calc R
H26E H -0.5001 -0.8639 -0.6111 0.037 Uiso 1 1 calc R
H26F H -0.4462 -0.8069 -0.6087 0.037 Uiso 1 1 calc R
C27 C -0.4475(3) -1.1960(5) -0.5416(2) 0.0321(13) Uani 1 1 d .
H27A H -0.4533 -1.2682 -0.5430 0.048 Uiso 1 1 calc R
H27B H -0.4184 -1.1806 -0.5533 0.048 Uiso 1 1 calc R
H27C H -0.4849 -1.1635 -0.5714 0.048 Uiso 1 1 calc R
C27A C 0.0118(3) -0.5044(5) -0.2795(3) 0.0410(15) Uani 1 1 d .
H27D H -0.0183 -0.5094 -0.3245 0.061 Uiso 1 1 calc R
H27E H 0.0466 -0.5429 -0.2706 0.061 Uiso 1 1 calc R
H27F H 0.0228 -0.4345 -0.2683 0.061 Uiso 1 1 calc R
C28 C -0.4007(3) -1.3249(4) -0.4165(3) 0.0297(12) Uani 1 1 d .
H28A H -0.4334 -1.3567 -0.4548 0.036 Uiso 1 1 calc R
H28B H -0.4039 -1.3456 -0.3801 0.036 Uiso 1 1 calc R
C28A C -0.0354(4) -0.3815(6) -0.2045(4) 0.060(2) Uani 1 1 d .
H28C H 0.0004 -0.3487 -0.1987 0.072 Uiso 1 1 calc R
H28D H -0.0394 -0.3638 -0.1683 0.072 Uiso 1 1 calc R
C29 C -0.3424(3) -1.3608(5) -0.4065(3) 0.0424(15) Uani 1 1 d .
H29A H -0.3410 -1.4337 -0.4043 0.064 Uiso 1 1 calc R
H29B H -0.3100 -1.3332 -0.3670 0.064 Uiso 1 1 calc R
H29C H -0.3386 -1.3386 -0.4417 0.064 Uiso 1 1 calc R
C29A C -0.0899(7) -0.3459(8) -0.2663(6) 0.121(5) Uani 1 1 d .
H29D H -0.0972 -0.2756 -0.2624 0.181 Uiso 1 1 calc R
H29E H -0.1242 -0.3856 -0.2748 0.181 Uiso 1 1 calc R
H29F H -0.0829 -0.3540 -0.3011 0.181 Uiso 1 1 calc R
C30 C -0.3477(2) -1.2377(4) -0.1811(2) 0.0297(12) Uani 1 1 d .
H30A H -0.3799 -1.2718 -0.2186 0.036 Uiso 1 1 calc R
H30B H -0.3579 -1.2374 -0.1481 0.036 Uiso 1 1 calc R
C30A C -0.0801(3) -0.4885(5) -0.0234(3) 0.0460(16) Uani 1 1 d .
H30C H -0.0626 -0.4898 0.0229 0.055 Uiso 1 1 calc R
H30D H -0.0543 -0.4474 -0.0321 0.055 Uiso 1 1 calc R
C31 C -0.2906(2) -1.2964(5) -0.1570(2) 0.0364(13) Uani 1 1 d .
H31A H -0.2953 -1.3635 -0.1447 0.055 Uiso 1 1 calc R
H31B H -0.2583 -1.2623 -0.1204 0.055 Uiso 1 1 calc R
H31C H -0.2816 -1.3010 -0.1904 0.055 Uiso 1 1 calc R
C31A C -0.1397(4) -0.4405(6) -0.0537(4) 0.068(2) Uani 1 1 d .
H31D H -0.1367 -0.3775 -0.0322 0.101 Uiso 1 1 calc R
H31E H -0.1671 -0.4851 -0.0503 0.101 Uiso 1 1 calc R
H31F H -0.1542 -0.4275 -0.0982 0.101 Uiso 1 1 calc R
C32 C -0.3196(2) -1.0463(4) -0.0976(2) 0.0288(12) Uani 1 1 d .
H32A H -0.3262 -1.1125 -0.0858 0.043 Uiso 1 1 calc R
H32B H -0.3461 -0.9982 -0.0953 0.043 Uiso 1 1 calc R
H32C H -0.2786 -1.0263 -0.0685 0.043 Uiso 1 1 calc R
C32A C -0.0946(3) -0.6896(5) 0.0337(3) 0.0428(16) Uani 1 1 d .
H32D H -0.0821 -0.6269 0.0573 0.064 Uiso 1 1 calc R
H32E H -0.0691 -0.7438 0.0604 0.064 Uiso 1 1 calc R
H32F H -0.1355 -0.7038 0.0210 0.064 Uiso 1 1 calc R
C33 C -0.3140(2) -0.8304(4) -0.1239(2) 0.0216(10) Uani 1 1 d .
C33A C -0.1111(2) -0.8968(4) -0.0121(2) 0.0261(12) Uani 1 1 d .
C34A C -0.1639(2) -0.9009(4) -0.0136(2) 0.0229(11) Uani 1 1 d .
C34 C -0.2606(2) -0.8281(4) -0.0669(2) 0.0201(10) Uani 1 1 d .
C35 C -0.2555(2) -0.7808(4) -0.0145(2) 0.0245(11) Uani 1 1 d .
H35A H -0.2182 -0.7766 0.0235 0.029 Uiso 1 1 calc R
C35A C -0.1675(2) -0.9443(4) 0.0351(2) 0.0267(12) Uani 1 1 d .
H35B H -0.2042 -0.9469 0.0329 0.032 Uiso 1 1 calc R
C36A C -0.1174(2) -0.9839(5) 0.0868(3) 0.0320(13) Uani 1 1 d .
H36A H -0.1196 -1.0141 0.1201 0.038 Uiso 1 1 calc R
C36 C -0.3043(3) -0.7403(5) -0.0179(2) 0.0340(13) Uani 1 1 d .
H36B H -0.3003 -0.7068 0.0178 0.041 Uiso 1 1 calc R
C37 C -0.3593(3) -0.7473(5) -0.0725(3) 0.0372(14) Uani 1 1 d .
H37A H -0.3934 -0.7227 -0.0739 0.045 Uiso 1 1 calc R
C37A C -0.0634(2) -0.9788(5) 0.0894(2) 0.0363(14) Uani 1 1 d .
H37B H -0.0285 -1.0044 0.1249 0.044 Uiso 1 1 calc R
C38 C -0.3632(2) -0.7911(5) -0.1248(2) 0.0306(12) Uani 1 1 d .
H38A H -0.4005 -0.7948 -0.1627 0.037 Uiso 1 1 calc R
C38A C -0.0615(2) -0.9366(5) 0.0402(2) 0.0304(13) Uani 1 1 d .
H38B H -0.0250 -0.9346 0.0420 0.036 Uiso 1 1 calc R
C39 C -0.2255(3) -0.8945(6) -0.2881(5) 0.102(4) Uani 1 1 d .
H39A H -0.2129 -0.9028 -0.2432 0.122 Uiso 1 1 calc R
H39B H -0.1946 -0.9256 -0.2933 0.122 Uiso 1 1 calc R
C40 C -0.2243(3) -0.7945(6) -0.2981(5) 0.086(3) Uani 1 1 d .
H40A H -0.2607 -0.7594 -0.3060 0.103 Uiso 1 1 calc R
C41 C -0.22427(17) -0.8164(6) -0.36705(15) 0.090(4) Uani 1 1 d G
C42 C -0.27736(15) -0.8009(6) -0.42332(19) 0.068(3) Uani 1 1 d G
H42A H -0.3122 -0.7882 -0.4228 0.082 Uiso 1 1 calc R
C43 C -0.27947(15) -0.8041(5) -0.48034(15) 0.063(2) Uani 1 1 d G
H43A H -0.3158 -0.7935 -0.5188 0.076 Uiso 1 1 calc R
C44 C -0.2285(2) -0.8227(5) -0.48110(17) 0.064(2) Uani 1 1 d G
H44A H -0.2299 -0.8249 -0.5201 0.076 Uiso 1 1 calc R
C45 C -0.17540(16) -0.8382(5) -0.4248(2) 0.059(2) Uani 1 1 d G
H45A H -0.1406 -0.8509 -0.4253 0.071 Uiso 1 1 calc R
C46 C -0.17329(14) -0.8350(6) -0.36781(17) 0.091(4) Uani 1 1 d G
H46A H -0.1370 -0.8456 -0.3293 0.109 Uiso 1 1 calc R
C1S C -0.5000 -0.6625(9) 0.0000 0.061(3) Uani 1 2 d S
H1SA H -0.5336 -0.6206 -0.0247 0.074 Uiso 0.50 1 d P
Cl1 Cl -0.48805(12) -0.7378(2) -0.05042(13) 0.0918(8) Uani 1 1 d .
C2S C -0.2706(6) -0.5952(15) -0.5623(11) 0.234(13) Uani 1 1 d .
H2SA H -0.2854 -0.5261 -0.5735 0.281 Uiso 1 1 calc R
H2SB H -0.2695 -0.6135 -0.5231 0.281 Uiso 1 1 calc R
Cl3 Cl -0.2044(2) -0.6019(5) -0.5506(3) 0.218(3) Uani 1 1 d .
Cl4 Cl -0.3181(2) -0.6758(8) -0.6233(2) 0.261(5) Uani 1 1 d .
C3S C -0.1599(13) -0.563(2) -0.3755(15) 0.278(16) Uani 1 1 d .
H3SA H -0.1283 -0.5569 -0.3306 0.333 Uiso 1 1 calc R
H3SB H -0.1625 -0.6337 -0.3870 0.333 Uiso 1 1 calc R
Cl5 Cl -0.2196(3) -0.5343(7) -0.3802(3) 0.227(3) Uani 1 1 d .
Cl6 Cl -0.1394(4) -0.5053(10) -0.4142(5) 0.353(7) Uani 1 1 d .

loop_
_atom_site_aniso_label
_atom_site_aniso_U_11
_atom_site_aniso_U_22
_atom_site_aniso_U_33
_atom_site_aniso_U_23
_atom_site_aniso_U_13
_atom_site_aniso_U_12
Zn1 0.0208(2) 0.0164(3) 0.0124(2) 0.0019(2) 0.00775(19) 0.0005(2)
Zn1A 0.0248(3) 0.0169(3) 0.0225(3) -0.0023(2) 0.0151(2) -0.0020(2)
O1 0.0200(16) 0.036(2) 0.0105(14) 0.0000(14) 0.0073(13) 0.0042(15)
N1A 0.0230(18) 0.021(2) 0.0164(17) 0.0014(18) 0.0123(15) 0.0004(19)
N1 0.0204(17) 0.018(2) 0.0097(16) 0.0009(16) 0.0088(14) -0.0004(17)
N2A 0.023(2) 0.019(2) 0.023(2) 0.0034(17) 0.0130(17) 0.0023(17)
N2 0.0163(18) 0.020(3) 0.0125(18) 0.0028(16) 0.0047(15) 0.0012(16)
N3 0.027(2) 0.023(2) 0.0161(19) 0.0008(17) 0.0101(17) -0.0043(18)
N3A 0.030(2) 0.015(2) 0.029(2) -0.0016(17) 0.0165(19) -0.0040(17)
N4 0.025(2) 0.015(2) 0.0154(18) -0.0002(15) 0.0119(17) -0.0029(16)
N4A 0.035(2) 0.025(3) 0.027(2) -0.0073(18) 0.020(2) -0.0091(19)
N5 0.033(2) 0.023(3) 0.030(2) 0.0075(17) 0.021(2) 0.0047(18)
N5A 0.035(2) 0.024(3) 0.033(2) -0.0051(19) 0.018(2) 0.002(2)
C1 0.023(2) 0.020(3) 0.015(2) 0.001(2) 0.0095(18) 0.004(2)
C1A 0.020(2) 0.023(3) 0.021(2) 0.004(2) 0.0124(19) 0.002(2)
C2 0.029(2) 0.023(3) 0.016(2) 0.0018(19) 0.013(2) 0.007(2)
C2A 0.023(2) 0.022(3) 0.022(2) 0.004(2) 0.014(2) -0.001(2)
C3A 0.022(2) 0.017(3) 0.026(2) 0.0020(19) 0.012(2) 0.0018(19)
C3 0.024(2) 0.020(3) 0.020(2) 0.0013(19) 0.011(2) 0.0043(19)
C4A 0.021(2) 0.019(3) 0.019(2) 0.0007(19) 0.008(2) -0.0002(19)
C4 0.019(2) 0.017(3) 0.016(2) 0.0036(18) 0.0113(19) 0.0060(18)
C5 0.023(2) 0.019(3) 0.022(2) 0.007(2) 0.015(2) 0.0053(19)
C5A 0.021(2) 0.019(3) 0.020(2) 0.0033(19) 0.0115(19) 0.0039(19)
C6A 0.019(2) 0.019(3) 0.017(2) 0.0002(18) 0.0099(19) 0.0029(18)
C6 0.019(2) 0.021(3) 0.017(2) 0.0056(19) 0.0125(19) 0.0029(19)
C7A 0.019(2) 0.022(3) 0.017(2) 0.0049(19) 0.0071(19) 0.0049(19)
C7 0.021(2) 0.023(3) 0.017(2) 0.008(2) 0.011(2) 0.003(2)
C8 0.017(2) 0.028(3) 0.015(2) 0.004(2) 0.0086(17) 0.004(2)
C8A 0.024(2) 0.026(3) 0.019(2) 0.005(2) 0.0110(18) 0.005(2)
C9A 0.016(2) 0.029(3) 0.021(2) 0.007(2) 0.0116(19) 0.0048(19)
C9 0.018(2) 0.027(3) 0.016(2) 0.0051(19) 0.0123(19) 0.0000(19)
C10 0.024(2) 0.028(3) 0.015(2) 0.002(2) 0.012(2) -0.001(2)
C10A 0.020(2) 0.026(3) 0.026(3) 0.007(2) 0.015(2) 0.002(2)
C11A 0.018(2) 0.026(3) 0.028(2) 0.005(2) 0.009(2) -0.003(2)
C11 0.025(2) 0.025(3) 0.013(2) 0.0008(19) 0.0084(19) -0.002(2)
C12 0.030(3) 0.028(3) 0.022(2) -0.002(2) 0.014(2) -0.004(2)
C12A 0.033(3) 0.028(3) 0.040(3) 0.001(2) 0.024(2) -0.003(2)
C13 0.031(3) 0.020(3) 0.022(2) -0.002(2) 0.015(2) -0.005(2)
C13A 0.048(3) 0.024(3) 0.046(3) 0.001(3) 0.027(3) -0.015(3)
C14 0.029(3) 0.018(3) 0.024(3) -0.001(2) 0.013(2) -0.002(2)
C14A 0.038(3) 0.017(3) 0.035(3) -0.010(2) 0.021(2) -0.010(2)
C15 0.025(2) 0.014(3) 0.026(2) 0.001(2) 0.016(2) -0.0028(19)
C15A 0.058(4) 0.021(3) 0.040(3) -0.008(2) 0.030(3) -0.010(3)
C16 0.022(2) 0.025(3) 0.019(2) 0.008(2) 0.011(2) 0.001(2)
C16A 0.044(3) 0.026(3) 0.036(3) -0.013(2) 0.027(3) -0.009(2)
C17 0.024(2) 0.030(3) 0.020(2) 0.006(2) 0.012(2) -0.001(2)
C17A 0.039(3) 0.034(4) 0.037(3) -0.017(3) 0.025(3) -0.009(3)
C18 0.030(3) 0.023(3) 0.020(2) 0.008(2) 0.011(2) 0.001(2)
C18A 0.038(3) 0.037(4) 0.033(3) -0.010(2) 0.024(3) -0.007(3)
C19 0.020(2) 0.022(3) 0.018(2) 0.0040(19) 0.010(2) -0.0004(19)
C19A 0.024(2) 0.031(3) 0.021(2) -0.003(2) 0.013(2) -0.007(2)
C20 0.019(2) 0.021(3) 0.012(2) 0.0004(18) 0.0085(18) 0.0021(19)
C20A 0.019(2) 0.031(3) 0.017(2) -0.004(2) 0.0089(19) -0.002(2)
C21 0.045(3) 0.023(3) 0.019(2) -0.002(2) 0.013(2) -0.003(2)
C21A 0.040(3) 0.030(3) 0.031(3) -0.002(2) 0.025(2) -0.010(2)
C22 0.045(3) 0.022(3) 0.019(2) -0.002(2) 0.016(2) 0.001(2)
C22A 0.039(3) 0.017(3) 0.036(3) 0.004(2) 0.026(2) 0.002(2)
C23A 0.047(3) 0.024(3) 0.045(3) -0.001(3) 0.018(3) -0.006(3)
C23 0.055(4) 0.029(4) 0.048(4) 0.007(3) 0.022(3) -0.005(3)
C24 0.032(3) 0.021(3) 0.017(2) 0.0076(19) 0.012(2) 0.004(2)
C24A 0.033(3) 0.023(3) 0.021(2) -0.001(2) 0.013(2) 0.005(2)
C25A 0.052(3) 0.027(3) 0.032(3) 0.002(2) 0.024(3) 0.016(3)
C25 0.030(3) 0.040(4) 0.032(3) 0.007(2) 0.015(2) -0.001(2)
C26A 0.034(3) 0.034(4) 0.027(2) 0.006(2) 0.022(2) 0.007(2)
C26 0.028(2) 0.034(3) 0.013(2) 0.004(2) 0.0116(19) 0.007(2)
C27 0.043(3) 0.025(3) 0.026(3) -0.008(2) 0.016(2) -0.004(2)
C27A 0.055(4) 0.025(3) 0.056(4) 0.010(3) 0.038(3) -0.004(3)
C28 0.044(3) 0.022(3) 0.029(3) -0.005(2) 0.024(2) -0.007(2)
C28A 0.089(6) 0.033(4) 0.080(5) -0.009(4) 0.060(5) -0.015(4)
C29 0.067(4) 0.027(4) 0.046(4) 0.005(3) 0.038(3) 0.002(3)
C29A 0.234(16) 0.054(7) 0.161(12) 0.042(7) 0.162(13) 0.064(8)
C30 0.044(3) 0.024(3) 0.020(2) 0.002(2) 0.016(2) -0.003(2)
C30A 0.064(4) 0.041(4) 0.044(3) -0.020(3) 0.036(3) -0.015(3)
C31 0.045(3) 0.028(3) 0.029(3) -0.002(2) 0.015(2) -0.002(3)
C31A 0.084(5) 0.042(5) 0.079(5) -0.030(4) 0.043(5) -0.006(4)
C32 0.042(3) 0.028(3) 0.018(2) 0.008(2) 0.016(2) 0.001(2)
C32A 0.062(4) 0.038(4) 0.049(4) -0.029(3) 0.043(3) -0.023(3)
C33 0.022(2) 0.024(3) 0.019(2) 0.003(2) 0.011(2) 0.0021(19)
C33A 0.026(2) 0.030(3) 0.023(2) -0.003(2) 0.014(2) -0.004(2)
C34A 0.022(2) 0.031(3) 0.014(2) 0.0006(19) 0.0081(18) 0.007(2)
C34 0.023(2) 0.021(3) 0.017(2) 0.0071(19) 0.011(2) 0.0041(19)
C35 0.033(2) 0.030(3) 0.014(2) 0.004(2) 0.016(2) 0.004(2)
C35A 0.025(2) 0.034(4) 0.019(2) 0.003(2) 0.010(2) 0.002(2)
C36A 0.036(3) 0.031(3) 0.028(3) -0.001(2) 0.016(2) 0.003(2)
C36 0.051(3) 0.038(4) 0.022(3) 0.006(2) 0.026(3) 0.017(3)
C37 0.046(3) 0.048(4) 0.033(3) 0.011(3) 0.031(3) 0.018(3)
C37A 0.026(3) 0.050(4) 0.020(3) 0.002(2) 0.003(2) 0.008(3)
C38 0.031(3) 0.042(3) 0.020(2) 0.011(3) 0.013(2) 0.016(3)
C38A 0.018(2) 0.045(4) 0.025(2) 0.001(2) 0.009(2) 0.000(2)
C39 0.023(3) 0.041(5) 0.148(9) -0.032(5) -0.020(4) 0.014(3)
C40 0.024(3) 0.028(4) 0.189(10) 0.005(6) 0.045(5) 0.003(3)
C41 0.027(3) 0.215(13) 0.036(4) 0.049(5) 0.024(3) 0.024(5)
C42 0.036(3) 0.132(8) 0.049(4) 0.027(5) 0.031(3) 0.033(5)
C43 0.045(4) 0.116(8) 0.032(3) 0.026(4) 0.022(3) 0.020(4)
C44 0.074(5) 0.081(7) 0.054(4) -0.002(4) 0.046(4) -0.003(4)
C45 0.054(4) 0.074(6) 0.069(5) 0.019(4) 0.045(4) 0.022(4)
C46 0.037(4) 0.185(12) 0.061(5) 0.066(6) 0.033(4) 0.032(5)
C1S 0.034(5) 0.063(8) 0.057(6) 0.000 0.003(4) 0.000
Cl1 0.0981(18) 0.092(2) 0.1000(18) 0.0010(15) 0.0619(16) 0.0062(15)
C2S 0.082(9) 0.163(19) 0.32(3) 0.121(19) 0.006(13) 0.028(10)
Cl3 0.142(3) 0.242(6) 0.302(7) 0.179(6) 0.137(4) 0.064(4)
Cl4 0.135(4) 0.550(14) 0.113(3) 0.128(6) 0.075(3) 0.109(6)
C3S 0.32(3) 0.29(4) 0.39(4) 0.01(3) 0.30(3) -0.09(3)
Cl5 0.171(5) 0.336(10) 0.182(5) 0.046(6) 0.098(4) 0.015(6)
Cl6 0.186(6) 0.470(18) 0.393(12) 0.170(13) 0.145(8) 0.049(8)

loop_
_atom_type_symbol
_atom_type_description
_atom_type_scat_dispersion_real
_atom_type_scat_dispersion_imag
_atom_type_scat_source
C C 0.0033 0.0016 'International Tables Vol C Tables 4.2.6.8 and 6.1.1.4'
H H 0.0000 0.0000 'International Tables Vol C Tables 4.2.6.8 and 6.1.1.4'
N N 0.0061 0.0033 'International Tables Vol C Tables 4.2.6.8 and 6.1.1.4'
O O 0.0106 0.0060 'International Tables Vol C Tables 4.2.6.8 and 6.1.1.4'
Zn Zn 0.2839 1.4301 'International Tables Vol C Tables 4.2.6.8 and 6.1.1.4'
Cl Cl 0.1484 0.1585 'International Tables Vol C Tables 4.2.6.8 and 6.1.1.4'

loop_
_geom_angle_atom_site_label_1
_geom_angle_atom_site_label_2
_geom_angle_atom_site_label_3
_geom_angle
_geom_angle_site_symmetry_1
_geom_angle_site_symmetry_3
N1 Zn1 N3 164.80(15) . .
N1 Zn1 N2 89.73(15) . .
N3 Zn1 N2 87.98(16) . .
N1 Zn1 N4 88.13(16) . .
N3 Zn1 N4 89.63(16) . .
N2 Zn1 N4 162.83(15) . .
N1 Zn1 N5 104.38(16) . .
N3 Zn1 N5 90.73(17) . .
N2 Zn1 N5 104.45(16) . .
N4 Zn1 N5 92.58(16) . .
N1A Zn1A N3A 165.87(15) . .
N1A Zn1A N2A 90.07(16) . .
N3A Zn1A N2A 87.90(17) . .
N1A Zn1A N4A 87.62(17) . .
N3A Zn1A N4A 90.02(17) . .
N2A Zn1A N4A 162.09(17) . .
N1A Zn1A N5A 102.44(16) . .
N3A Zn1A N5A 91.53(18) . .
N2A Zn1A N5A 106.44(16) . .
N4A Zn1A N5A 91.40(17) . .
C34A O1 C34 120.8(3) . .
C1A N1A C4A 107.2(4) . .
C1A N1A Zn1A 128.2(4) . .
C4A N1A Zn1A 123.5(3) . .
C4 N1 C1 106.1(4) . .
C4 N1 Zn1 124.6(3) . .
C1 N1 Zn1 127.3(3) . .
C6A N2A C9A 106.3(4) . .
C6A N2A Zn1A 125.7(3) . .
C9A N2A Zn1A 127.9(4) . .
C6 N2 C9 107.1(4) . .
C6 N2 Zn1 125.6(3) . .
C9 N2 Zn1 126.7(4) . .
C14 N3 C11 106.5(4) . .
C14 N3 Zn1 125.5(3) . .
C11 N3 Zn1 126.6(3) . .
C14A N3A C11A 107.0(4) . .
C14A N3A Zn1A 124.7(4) . .
C11A N3A Zn1A 127.4(4) . .
C16 N4 C19 108.6(4) . .
C16 N4 Zn1 124.0(3) . .
C19 N4 Zn1 127.3(3) . .
C16A N4A C19A 107.0(4) . .
C16A N4A Zn1A 124.0(4) . .
C19A N4A Zn1A 129.1(4) . .
C39 N5 Zn1 127.3(5) . .
C39 N5 H5A 105.5 . .
Zn1 N5 H5A 105.5 . .
C39 N5 H5C 105.5 . .
Zn1 N5 H5C 105.5 . .
H5A N5 H5C 106.1 . .
C40 N5A Zn1A 133.1(4) . .
C40 N5A H5AA 103.9 . .
Zn1A N5A H5AA 103.9 . .
C40 N5A H5AC 103.9 . .
Zn1A N5A H5AC 103.9 . .
H5AA N5A H5AC 105.4 . .
N1 C1 C20 123.5(5) . .
N1 C1 C2 109.6(4) . .
C20 C1 C2 126.8(4) . .
N1A C1A C20A 123.7(5) . .
N1A C1A C2A 108.8(4) . .
C20A C1A C2A 127.5(4) . .
C3 C2 C1 106.4(4) . .
C3 C2 C21 122.3(5) . .
C1 C2 C21 130.9(4) . .
C3A C2A C1A 107.0(4) . .
C3A C2A C21A 123.9(5) . .
C1A C2A C21A 129.0(5) . .
C2A C3A C4A 107.4(5) . .
C2A C3A C22A 128.1(5) . .
C4A C3A C22A 124.4(4) . .
C2 C3 C4 106.5(5) . .
C2 C3 C22 126.8(5) . .
C4 C3 C22 126.5(4) . .
N1A C4A C5A 126.0(5) . .
N1A C4A C3A 109.4(4) . .
C5A C4A C3A 124.6(5) . .
N1 C4 C5 124.4(4) . .
N1 C4 C3 111.3(4) . .
C5 C4 C3 124.2(5) . .
C6 C5 C4 128.0(5) . .
C6 C5 H5B 116.0 . .
C4 C5 H5B 116.0 . .
C4A C5A C6A 126.7(5) . .
C4A C5A H5AB 116.7 . .
C6A C5A H5AB 116.7 . .
N2A C6A C5A 124.4(5) . .
N2A C6A C7A 110.8(4) . .
C5A C6A C7A 124.8(5) . .
N2 C6 C5 124.5(4) . .
N2 C6 C7 110.3(4) . .
C5 C6 C7 125.2(5) . .
C8A C7A C6A 106.0(5) . .
C8A C7A C24A 127.4(5) . .
C6A C7A C24A 126.6(5) . .
C8 C7 C6 106.2(4) . .
C8 C7 C24 127.6(4) . .
C6 C7 C24 126.2(5) . .
C7 C8 C9 107.2(4) . .
C7 C8 C26 128.4(5) . .
C9 C8 C26 124.4(5) . .
C7A C8A C9A 107.4(4) . .
C7A C8A C26A 127.1(5) . .
C9A C8A C26A 125.5(5) . .
N2A C9A C10A 124.2(5) . .
N2A C9A C8A 109.6(5) . .
C10A C9A C8A 126.1(5) . .
N2 C9 C10 124.9(4) . .
N2 C9 C8 109.3(5) . .
C10 C9 C8 125.7(4) . .
C9 C10 C11 127.6(4) . .
C9 C10 H10A 116.2 . .
C11 C10 H10A 116.2 . .
C11A C10A C9A 127.2(5) . .
C11A C10A H10B 116.4 . .
C9A C10A H10B 116.4 . .
C10A C11A N3A 124.7(5) . .
C10A C11A C12A 126.3(5) . .
N3A C11A C12A 109.0(5) . .
N3 C11 C10 124.0(5) . .
N3 C11 C12 110.3(4) . .
C10 C11 C12 125.7(4) . .
C13 C12 C11 107.2(4) . .
C13 C12 C27 127.2(5) . .
C11 C12 C27 125.6(5) . .
C13A C12A C11A 108.3(5) . .
C13A C12A C27A 127.6(6) . .
C11A C12A C27A 124.1(5) . .
C12 C13 C14 106.2(5) . .
C12 C13 C28 128.3(5) . .
C14 C13 C28 125.3(5) . .
C12A C13A C14A 106.0(5) . .
C12A C13A C28A 127.9(6) . .
C14A C13A C28A 125.9(6) . .
N3 C14 C15 124.3(5) . .
N3 C14 C13 109.7(4) . .
C15 C14 C13 125.9(5) . .
C15A C14A N3A 124.9(5) . .
C15A C14A C13A 125.4(5) . .
N3A C14A C13A 109.5(5) . .
C14 C15 C16 127.4(5) . .
C14 C15 H15A 116.3 . .
C16 C15 H15A 116.3 . .
C14A C15A C16A 127.4(6) . .
C14A C15A H15B 116.3 . .
C16A C15A H15B 116.3 . .
N4 C16 C15 126.9(4) . .
N4 C16 C17 109.7(5) . .
C15 C16 C17 123.4(5) . .
N4A C16A C15A 125.5(5) . .
N4A C16A C17A 109.9(5) . .
C15A C16A C17A 124.3(5) . .
C18 C17 C16 106.2(5) . .
C18 C17 C30 129.2(4) . .
C16 C17 C30 124.6(5) . .
C18A C17A C16A 106.9(5) . .
C18A C17A C30A 129.0(5) . .
C16A C17A C30A 124.1(6) . .
C17 C18 C19 106.9(4) . .
C17 C18 C32 124.5(5) . .
C19 C18 C32 128.6(5) . .
C17A C18A C19A 106.7(5) . .
C17A C18A C32A 124.2(5) . .
C19A C18A C32A 129.1(5) . .
N4 C19 C20 124.9(4) . .
N4 C19 C18 108.6(4) . .
C20 C19 C18 126.6(4) . .
N4A C19A C20A 123.1(5) . .
N4A C19A C18A 109.5(5) . .
C20A C19A C18A 127.4(5) . .
C1 C20 C19 125.9(4) . .
C1 C20 C33 113.0(4) . .
C19 C20 C33 120.4(4) . .
C19A C20A C1A 126.6(5) . .
C19A C20A C33A 117.9(5) . .
C1A C20A C33A 115.2(5) . .
C2 C21 H21A 109.5 . .
C2 C21 H21B 109.5 . .
H21A C21 H21B 109.5 . .
C2 C21 H21C 109.5 . .
H21A C21 H21C 109.5 . .
H21B C21 H21C 109.5 . .
C2A C21A H21D 109.5 . .
C2A C21A H21E 109.5 . .
H21D C21A H21E 109.5 . .
C2A C21A H21F 109.5 . .
H21D C21A H21F 109.5 . .
H21E C21A H21F 109.5 . .
C3 C22 C23 111.7(5) . .
C3 C22 H22A 109.3 . .
C23 C22 H22A 109.3 . .
C3 C22 H22B 109.3 . .
C23 C22 H22B 109.3 . .
H22A C22 H22B 107.9 . .
C3A C22A C23A 112.1(5) . .
C3A C22A H22C 109.2 . .
C23A C22A H22C 109.2 . .
C3A C22A H22D 109.2 . .
C23A C22A H22D 109.2 . .
H22C C22A H22D 107.9 . .
C22A C23A H23A 109.5 . .
C22A C23A H23B 109.5 . .
H23A C23A H23B 109.5 . .
C22A C23A H23C 109.5 . .
H23A C23A H23C 109.5 . .
H23B C23A H23C 109.5 . .
C22 C23 H23D 109.5 . .
C22 C23 H23E 109.5 . .
H23D C23 H23E 109.5 . .
C22 C23 H23F 109.5 . .
H23D C23 H23F 109.5 . .
H23E C23 H23F 109.5 . .
C7 C24 C25 113.0(5) . .
C7 C24 H24A 109.0 . .
C25 C24 H24A 109.0 . .
C7 C24 H24B 109.0 . .
C25 C24 H24B 109.0 . .
H24A C24 H24B 107.8 . .
C7A C24A C25A 112.4(4) . .
C7A C24A H24C 109.1 . .
C25A C24A H24C 109.1 . .
C7A C24A H24D 109.1 . .
C25A C24A H24D 109.1 . .
H24C C24A H24D 107.9 . .
C24A C25A H25A 109.5 . .
C24A C25A H25B 109.5 . .
H25A C25A H25B 109.5 . .
C24A C25A H25C 109.5 . .
H25A C25A H25C 109.5 . .
H25B C25A H25C 109.5 . .
C24 C25 H25D 109.5 . .
C24 C25 H25E 109.5 . .
H25D C25 H25E 109.5 . .
C24 C25 H25F 109.5 . .
H25D C25 H25F 109.5 . .
H25E C25 H25F 109.5 . .
C8A C26A H26A 109.5 . .
C8A C26A H26B 109.5 . .
H26A C26A H26B 109.5 . .
C8A C26A H26C 109.5 . .
H26A C26A H26C 109.5 . .
H26B C26A H26C 109.5 . .
C8 C26 H26D 109.5 . .
C8 C26 H26E 109.5 . .
H26D C26 H26E 109.5 . .
C8 C26 H26F 109.5 . .
H26D C26 H26F 109.5 . .
H26E C26 H26F 109.5 . .
C12 C27 H27A 109.5 . .
C12 C27 H27B 109.5 . .
H27A C27 H27B 109.5 . .
C12 C27 H27C 109.5 . .
H27A C27 H27C 109.5 . .
H27B C27 H27C 109.5 . .
C12A C27A H27D 109.5 . .
C12A C27A H27E 109.5 . .
H27D C27A H27E 109.5 . .
C12A C27A H27F 109.5 . .
H27D C27A H27F 109.5 . .
H27E C27A H27F 109.5 . .
C13 C28 C29 111.9(5) . .
C13 C28 H28A 109.2 . .
C29 C28 H28A 109.2 . .
C13 C28 H28B 109.2 . .
C29 C28 H28B 109.2 . .
H28A C28 H28B 107.9 . .
C13A C28A C29A 108.9(7) . .
C13A C28A H28C 109.9 . .
C29A C28A H28C 109.9 . .
C13A C28A H28D 109.9 . .
C29A C28A H28D 109.9 . .
H28C C28A H28D 108.3 . .
C28 C29 H29A 109.5 . .
C28 C29 H29B 109.5 . .
H29A C29 H29B 109.5 . .
C28 C29 H29C 109.5 . .
H29A C29 H29C 109.5 . .
H29B C29 H29C 109.5 . .
C28A C29A H29D 109.5 . .
C28A C29A H29E 109.5 . .
H29D C29A H29E 109.5 . .
C28A C29A H29F 109.5 . .
H29D C29A H29F 109.5 . .
H29E C29A H29F 109.5 . .
C17 C30 C31 112.9(5) . .
C17 C30 H30A 109.0 . .
C31 C30 H30A 109.0 . .
C17 C30 H30B 109.0 . .
C31 C30 H30B 109.0 . .
H30A C30 H30B 107.8 . .
C31A C30A C17A 113.3(6) . .
C31A C30A H30C 108.9 . .
C17A C30A H30C 108.9 . .
C31A C30A H30D 108.9 . .
C17A C30A H30D 108.9 . .
H30C C30A H30D 107.7 . .
C30 C31 H31A 109.5 . .
C30 C31 H31B 109.5 . .
H31A C31 H31B 109.5 . .
C30 C31 H31C 109.5 . .
H31A C31 H31C 109.5 . .
H31B C31 H31C 109.5 . .
C30A C31A H31D 109.5 . .
C30A C31A H31E 109.5 . .
H31D C31A H31E 109.5 . .
C30A C31A H31F 109.5 . .
H31D C31A H31F 109.5 . .
H31E C31A H31F 109.5 . .
C18 C32 H32A 109.5 . .
C18 C32 H32B 109.5 . .
H32A C32 H32B 109.5 . .
C18 C32 H32C 109.5 . .
H32A C32 H32C 109.5 . .
H32B C32 H32C 109.5 . .
C18A C32A H32D 109.5 . .
C18A C32A H32E 109.5 . .
H32D C32A H32E 109.5 . .
C18A C32A H32F 109.5 . .
H32D C32A H32F 109.5 . .
H32E C32A H32F 109.5 . .
C34 C33 C38 117.2(4) . .
C34 C33 C20 125.4(4) . .
C38 C33 C20 117.2(4) . .
C34A C33A C38A 117.8(5) . .
C34A C33A C20A 123.5(4) . .
C38A C33A C20A 118.5(5) . .
O1 C34A C33A 115.8(4) . .
O1 C34A C35A 122.6(4) . .
C33A C34A C35A 121.4(4) . .
O1 C34 C33 115.8(4) . .
O1 C34 C35 122.9(4) . .
C33 C34 C35 120.9(5) . .
C36 C35 C34 119.9(5) . .
C36 C35 H35A 120.1 . .
C34 C35 H35A 120.1 . .
C36A C35A C34A 119.9(5) . .
C36A C35A H35B 120.1 . .
C34A C35A H35B 120.1 . .
C35A C36A C37A 119.2(5) . .
C35A C36A H36A 120.4 . .
C37A C36A H36A 120.4 . .
C35 C36 C37 121.0(5) . .
C35 C36 H36B 119.5 . .
C37 C36 H36B 119.5 . .
C38 C37 C36 118.2(5) . .
C38 C37 H37A 120.9 . .
C36 C37 H37A 120.9 . .
C38A C37A C36A 119.4(5) . .
C38A C37A H37B 120.3 . .
C36A C37A H37B 120.3 . .
C37 C38 C33 122.5(5) . .
C37 C38 H38A 118.8 . .
C33 C38 H38A 118.8 . .
C37A C38A C33A 122.2(5) . .
C37A C38A H38B 118.9 . .
C33A C38A H38B 118.9 . .
C40 C39 N5 122.0(7) . .
C40 C39 H39A 106.8 . .
N5 C39 H39A 106.8 . .
C40 C39 H39B 106.8 . .
N5 C39 H39B 106.8 . .
H39A C39 H39B 106.7 . .
C39 C40 N5A 117.6(7) . .
C39 C40 C41 91.5(9) . .
N5A C40 C41 107.8(6) . .
C39 C40 H40A 112.7 . .
N5A C40 H40A 112.7 . .
C41 C40 H40A 112.7 . .
C42 C41 C46 120.0 . .
C42 C41 C40 116.3(3) . .
C46 C41 C40 123.1(3) . .
C41 C42 C43 120.0 . .
C41 C42 H42A 120.0 . .
C43 C42 H42A 120.0 . .
C44 C43 C42 120.0 . .
C44 C43 H43A 120.0 . .
C42 C43 H43A 120.0 . .
C45 C44 C43 120.0 . .
C45 C44 H44A 120.0 . .
C43 C44 H44A 120.0 . .
C44 C45 C46 120.0 . .
C44 C45 H45A 120.0 . .
C46 C45 H45A 120.0 . .
C45 C46 C41 120.0 . .
C45 C46 H46A 120.0 . .
C41 C46 H46A 120.0 . .
Cl1 C1S Cl1 110.1(7) . 2_455
Cl1 C1S H1SA 109.6 . .
Cl1 C1S H1SA 109.7 2_455 .
Cl3 C2S Cl4 110.2(15) . .
Cl3 C2S H2SA 109.6 . .
Cl4 C2S H2SA 109.6 . .
Cl3 C2S H2SB 109.6 . .
Cl4 C2S H2SB 109.6 . .
H2SA C2S H2SB 108.1 . .
Cl6 C3S Cl5 120(2) . .
Cl6 C3S H3SA 107.2 . .
Cl5 C3S H3SA 107.2 . .
Cl6 C3S H3SB 107.2 . .
Cl5 C3S H3SB 107.2 . .
H3SA C3S H3SB 106.8 . .

loop_
_geom_bond_atom_site_label_1
_geom_bond_atom_site_label_2
_geom_bond_distance
_geom_bond_site_symmetry_2
Zn1 N1 2.050(4) .
Zn1 N3 2.067(4) .
Zn1 N2 2.076(4) .
Zn1 N4 2.097(4) .
Zn1 N5 2.189(4) .
Zn1A N1A 2.056(4) .
Zn1A N3A 2.057(4) .
Zn1A N2A 2.062(4) .
Zn1A N4A 2.065(4) .
Zn1A N5A 2.247(4) .
O1 C34A 1.380(5) .
O1 C34 1.386(6) .
N1A C1A 1.369(6) .
N1A C4A 1.372(7) .
N1 C4 1.358(7) .
N1 C1 1.384(5) .
N2A C6A 1.367(6) .
N2A C9A 1.373(6) .
N2 C6 1.351(6) .
N2 C9 1.360(6) .
N3 C14 1.367(7) .
N3 C11 1.376(6) .
N3A C14A 1.368(7) .
N3A C11A 1.384(7) .
N4 C16 1.343(7) .
N4 C19 1.363(6) .
N4A C16A 1.370(8) .
N4A C19A 1.391(7) .
N5 C39 1.408(8) .
N5 H5A 0.9200 .
N5 H5C 0.9200 .
N5A C40 1.452(9) .
N5A H5AA 0.9200 .
N5A H5AC 0.9200 .
C1 C20 1.414(7) .
C1 C2 1.464(8) .
C1A C20A 1.423(7) .
C1A C2A 1.476(7) .
C2 C3 1.367(7) .
C2 C21 1.495(7) .
C2A C3A 1.339(7) .
C2A C21A 1.509(7) .
C3A C4A 1.456(7) .
C3A C22A 1.501(8) .
C3 C4 1.444(7) .
C3 C22 1.501(8) .
C4A C5A 1.395(7) .
C4 C5 1.405(7) .
C5 C6 1.384(7) .
C5 H5B 0.9500 .
C5A C6A 1.400(7) .
C5A H5AB 0.9500 .
C6A C7A 1.445(7) .
C6 C7 1.460(6) .
C7A C8A 1.362(8) .
C7A C24A 1.483(7) .
C7 C8 1.342(8) .
C7 C24 1.488(7) .
C8 C9 1.462(7) .
C8 C26 1.514(6) .
C8A C9A 1.447(7) .
C8A C26A 1.504(7) .
C9A C10A 1.395(8) .
C9 C10 1.382(7) .
C10 C11 1.385(7) .
C10 H10A 0.9500 .
C10A C11A 1.363(8) .
C10A H10B 0.9500 .
C11A C12A 1.451(8) .
C11 C12 1.439(8) .
C12 C13 1.361(7) .
C12 C27 1.494(7) .
C12A C13A 1.348(9) .
C12A C27A 1.504(8) .
C13 C14 1.469(7) .
C13 C28 1.494(8) .
C13A C14A 1.478(8) .
C13A C28A 1.515(10) .
C14 C15 1.379(7) .
C14A C15A 1.363(8) .
C15 C16 1.396(7) .
C15 H15A 0.9500 .
C15A C16A 1.408(8) .
C15A H15B 0.9500 .
C16 C17 1.476(7) .
C16A C17A 1.473(7) .
C17 C18 1.356(8) .
C17 C30 1.484(8) .
C17A C18A 1.369(9) .
C17A C30A 1.509(9) .
C18 C19 1.479(7) .
C18 C32 1.491(6) .
C18A C19A 1.472(8) .
C18A C32A 1.504(8) .
C19 C20 1.414(7) .
C19A C20A 1.391(8) .
C20 C33 1.493(6) .
C20A C33A 1.498(7) .
C21 H21A 0.9800 .
C21 H21B 0.9800 .
C21 H21C 0.9800 .
C21A H21D 0.9800 .
C21A H21E 0.9800 .
C21A H21F 0.9800 .
C22 C23 1.527(9) .
C22 H22A 0.9900 .
C22 H22B 0.9900 .
C22A C23A 1.534(8) .
C22A H22C 0.9900 .
C22A H22D 0.9900 .
C23A H23A 0.9800 .
C23A H23B 0.9800 .
C23A H23C 0.9800 .
C23 H23D 0.9800 .
C23 H23E 0.9800 .
C23 H23F 0.9800 .
C24 C25 1.525(8) .
C24 H24A 0.9900 .
C24 H24B 0.9900 .
C24A C25A 1.516(7) .
C24A H24C 0.9900 .
C24A H24D 0.9900 .
C25A H25A 0.9800 .
C25A H25B 0.9800 .
C25A H25C 0.9800 .
C25 H25D 0.9800 .
C25 H25E 0.9800 .
C25 H25F 0.9800 .
C26A H26A 0.9800 .
C26A H26B 0.9800 .
C26A H26C 0.9800 .
C26 H26D 0.9800 .
C26 H26E 0.9800 .
C26 H26F 0.9800 .
C27 H27A 0.9800 .
C27 H27B 0.9800 .
C27 H27C 0.9800 .
C27A H27D 0.9800 .
C27A H27E 0.9800 .
C27A H27F 0.9800 .
C28 C29 1.517(9) .
C28 H28A 0.9900 .
C28 H28B 0.9900 .
C28A C29A 1.537(15) .
C28A H28C 0.9900 .
C28A H28D 0.9900 .
C29 H29A 0.9800 .
C29 H29B 0.9800 .
C29 H29C 0.9800 .
C29A H29D 0.9800 .
C29A H29E 0.9800 .
C29A H29F 0.9800 .
C30 C31 1.528(8) .
C30 H30A 0.9900 .
C30 H30B 0.9900 .
C30A C31A 1.500(11) .
C30A H30C 0.9900 .
C30A H30D 0.9900 .
C31 H31A 0.9800 .
C31 H31B 0.9800 .
C31 H31C 0.9800 .
C31A H31D 0.9800 .
C31A H31E 0.9800 .
C31A H31F 0.9800 .
C32 H32A 0.9800 .
C32 H32B 0.9800 .
C32 H32C 0.9800 .
C32A H32D 0.9800 .
C32A H32E 0.9800 .
C32A H32F 0.9800 .
C33 C34 1.388(7) .
C33 C38 1.400(7) .
C33A C34A 1.386(7) .
C33A C38A 1.388(7) .
C34A C35A 1.392(7) .
C34 C35 1.389(7) .
C35 C36 1.371(8) .
C35 H35A 0.9500 .
C35A C36A 1.386(7) .
C35A H35B 0.9500 .
C36A C37A 1.409(8) .
C36A H36A 0.9500 .
C36 C37 1.386(8) .
C36 H36B 0.9500 .
C37 C38 1.381(8) .
C37 H37A 0.9500 .
C37A C38A 1.373(8) .
C37A H37B 0.9500 .
C38 H38A 0.9500 .
C38A H38B 0.9500 .
C39 C40 1.369(12) .
C39 H39A 0.9900 .
C39 H39B 0.9900 .
C40 C41 1.739(12) .
C40 H40A 1.0000 .
C41 C42 1.3900 .
C41 C46 1.3900 .
C42 C43 1.3900 .
C42 H42A 0.9500 .
C43 C44 1.3900 .
C43 H43A 0.9500 .
C44 C45 1.3900 .
C44 H44A 0.9500 .
C45 C46 1.3900 .
C45 H45A 0.9500 .
C46 H46A 0.9500 .
C1S Cl1 1.764(8) .
C1S Cl1 1.764(8) 2_455
C1S H1SA 0.9602 .
C2S Cl3 1.633(18) .
C2S Cl4 1.75(2) .
C2S H2SA 0.9900 .
C2S H2SB 0.9900 .
C3S Cl6 1.537(19) .
C3S Cl5 1.58(3) .
C3S H3SA 0.9900 .
C3S H3SB 0.9900 .
